data_4065014
loop_
_publ_author_name
'Albahily, Khalid'
'Gambarotta, Sandro'
'Duchateau, Robbert'

_publ_section_title
;
 Ethylene Oligomerization Promoted by a Silylated-SNS Chromium System
;
_journal_issue 17
_journal_name_full Organometallics
_journal_page_first 4655
_journal_paper_doi 10.1021/om200505a
_journal_volume 30
_journal_year 2011
_chemical_formula_sum 'C25 H46 Cl Cr N S2 Si2'
_chemical_formula_weight 568.38
_chemical_name_systematic
; 
 ? 
;
_space_group_IT_number 2
_symmetry_cell_setting triclinic
_symmetry_space_group_name_Hall '-P 1'
_symmetry_space_group_name_H-M 'P -1'
_atom_sites_solution_hydrogens geom
_atom_sites_solution_primary direct
_atom_sites_solution_secondary difmap
_audit_creation_method SHELXL-97
_cell_angle_alpha 66.699(5)
_cell_angle_beta 80.602(5)
_cell_angle_gamma 85.647(5)
_cell_formula_units_Z 2
_cell_length_a 11.638(5)
_cell_length_b 11.837(5)
_cell_length_c 12.589(6)
_cell_measurement_reflns_used 5586
_cell_measurement_temperature 203(2)
_cell_measurement_theta_max 24.74
_cell_measurement_theta_min 1.77
_cell_volume 1571.3(12)
_computing_cell_refinement 'SMART, Bruker (2000)'
_computing_data_collection 'SMART, Bruker (2000)'
_computing_data_reduction 'XPREP, Bruker (2000)'
_computing_molecular_graphics 'SHELXTL, Bruker (2000)'
_computing_publication_material 'SHELXTL, Bruker (2000)'
_computing_structure_refinement 'SHELXL-97 (Sheldrick, 1997)'
_computing_structure_solution 'SHELXS-97 (Sheldrick, 1990)'
_diffrn_ambient_temperature 203(2)
_diffrn_measured_fraction_theta_full 0.988
_diffrn_measured_fraction_theta_max 0.988
_diffrn_measurement_device_type 'CCD area detector'
_diffrn_measurement_method 'phi and omega scans'
_diffrn_radiation_monochromator graphite
_diffrn_radiation_source 'fine-focus sealed tube'
_diffrn_radiation_type MoK\a
_diffrn_radiation_wavelength 0.71073
_diffrn_reflns_av_R_equivalents 0.0258
_diffrn_reflns_av_sigmaI/netI 0.0284
_diffrn_reflns_limit_h_max 13
_diffrn_reflns_limit_h_min -13
_diffrn_reflns_limit_k_max 13
_diffrn_reflns_limit_k_min -13
_diffrn_reflns_limit_l_max 14
_diffrn_reflns_limit_l_min -14
_diffrn_reflns_number 15611
_diffrn_reflns_theta_full 24.74
_diffrn_reflns_theta_max 24.74
_diffrn_reflns_theta_min 1.77
_diffrn_standards_decay_% <1
_exptl_absorpt_coefficient_mu 0.672
_exptl_absorpt_correction_T_max 0.9059
_exptl_absorpt_correction_T_min 0.8500
_exptl_absorpt_correction_type multi-scan
_exptl_absorpt_process_details 'SADABS, Bruker (2000)'
_exptl_crystal_colour blue
_exptl_crystal_density_diffrn 1.201
_exptl_crystal_density_meas ?
_exptl_crystal_density_method 'not measured'
_exptl_crystal_description Block
_exptl_crystal_F_000 608
_exptl_crystal_size_max 0.25
_exptl_crystal_size_mid 0.20
_exptl_crystal_size_min 0.15
_refine_diff_density_max 0.990
_refine_diff_density_min -0.228
_refine_diff_density_rms 0.063
_refine_ls_extinction_method none
_refine_ls_goodness_of_fit_ref 1.026
_refine_ls_hydrogen_treatment constr
_refine_ls_matrix_type full
_refine_ls_number_parameters 289
_refine_ls_number_reflns 5295
_refine_ls_number_restraints 0
_refine_ls_restrained_S_all 1.026
_refine_ls_R_factor_all 0.0474
_refine_ls_R_factor_gt 0.0387
_refine_ls_shift/su_max 0.001
_refine_ls_shift/su_mean 0.001
_refine_ls_structure_factor_coef Fsqd
_refine_ls_weighting_details 'calc w=1/[\s^2^(Fo^2^)+(0.0577P)^2^+1.3672P] where P=(Fo^2^+2Fc^2^)/3'
_refine_ls_weighting_scheme calc
_refine_ls_wR_factor_gt 0.1058
_refine_ls_wR_factor_ref 0.1116
_reflns_number_gt 4500
_reflns_number_total 5295
_reflns_threshold_expression >2sigma(I)
_cod_data_source_file om200505a_si_001.cif
_cod_data_source_block sg3127
_cod_depositor_comments
;
The following automatic conversions were performed:

'_symmetry_cell_setting' value 'Triclinic' changed to 'triclinic'
according to /home/saulius/struct/CIF-dictionaries/cif_core.dic
dictionary named 'cif_core.dic' version 2.4.1 from 2010-06-29.

Automatic conversion script
Id: cif_fix_values 1715 2011-07-08 13:25:40Z adriana 

The following automatic conversions were performed:

'_exptl_crystal_density_meas' value 'n/a' was changed to '?' - the
value is perceived as not measured.

Automatic conversion script
Id: cif_fix_values 3008 2015-01-20 13:52:24Z robertas 
;
_cod_original_sg_symbol_H-M P-1
_cod_database_code 4065014

loop_
_symmetry_equiv_pos_as_xyz
'x, y, z'
'-x, -y, -z'

loop_
_atom_site_label
_atom_site_type_symbol
_atom_site_fract_x
_atom_site_fract_y
_atom_site_fract_z
_atom_site_U_iso_or_equiv
_atom_site_adp_type
_atom_site_occupancy
_atom_site_symmetry_multiplicity
_atom_site_calc_flag
_atom_site_refinement_flags
Cr1 Cr 0.05427(3) 0.39643(4) 0.12630(3) 0.02848(13) Uani 1 1 d .
Cl1 Cl -0.04480(6) 0.58696(6) 0.09305(6) 0.03285(17) Uani 1 1 d .
N1 N 0.14419(19) 0.2329(2) 0.18705(19) 0.0328(5) Uani 1 1 d .
S1 S 0.24197(6) 0.50580(6) 0.05092(6) 0.03268(17) Uani 1 1 d .
S2 S -0.13208(6) 0.28384(7) 0.20031(6) 0.03800(19) Uani 1 1 d .
Si1 Si 0.28940(7) 0.23901(7) 0.13610(7) 0.03489(19) Uani 1 1 d .
Si2 Si 0.06308(7) 0.10291(7) 0.23952(7) 0.0366(2) Uani 1 1 d .
C1 C 0.2433(2) 0.6369(2) 0.0934(2) 0.0356(6) Uani 1 1 d .
H1A H 0.1767 0.6904 0.0630 0.043 Uiso 1 1 calc R
C2 C 0.3517(3) 0.7124(3) 0.0319(3) 0.0530(8) Uani 1 1 d .
H2A H 0.3575 0.7358 -0.0526 0.064 Uiso 1 1 calc R
H2B H 0.4208 0.6630 0.0581 0.064 Uiso 1 1 calc R
C3 C 0.3475(3) 0.8276(3) 0.0584(4) 0.0729(12) Uani 1 1 d .
H3A H 0.4202 0.8729 0.0223 0.088 Uiso 1 1 calc R
H3B H 0.2832 0.8812 0.0247 0.088 Uiso 1 1 calc R
C4 C 0.3308(4) 0.7951(4) 0.1876(5) 0.0851(14) Uani 1 1 d .
H4A H 0.3256 0.8707 0.2024 0.102 Uiso 1 1 calc R
H4B H 0.3986 0.7476 0.2199 0.102 Uiso 1 1 calc R
C5 C 0.2212(4) 0.7201(4) 0.2489(4) 0.0655(10) Uani 1 1 d .
H5A H 0.1526 0.7701 0.2218 0.079 Uiso 1 1 calc R
H5B H 0.2148 0.6976 0.3334 0.079 Uiso 1 1 calc R
C6 C 0.2243(3) 0.6035(3) 0.2238(3) 0.0491(8) Uani 1 1 d .
H6A H 0.2874 0.5488 0.2589 0.059 Uiso 1 1 calc R
H6B H 0.1506 0.5597 0.2586 0.059 Uiso 1 1 calc R
C7 C 0.3406(2) 0.3903(3) 0.1309(3) 0.0380(6) Uani 1 1 d .
H7A H 0.3371 0.3881 0.2100 0.046 Uiso 1 1 calc R
H7B H 0.4208 0.4071 0.0909 0.046 Uiso 1 1 calc R
C8 C 0.3218(3) 0.2382(3) -0.0140(3) 0.0514(8) Uani 1 1 d .
H8A H 0.2959 0.1615 -0.0124 0.077 Uiso 1 1 calc R
H8B H 0.4050 0.2462 -0.0403 0.077 Uiso 1 1 calc R
H8C H 0.2813 0.3065 -0.0671 0.077 Uiso 1 1 calc R
C9 C 0.3839(3) 0.1194(3) 0.2322(3) 0.0525(8) Uani 1 1 d .
H9A H 0.3633 0.0385 0.2394 0.079 Uiso 1 1 calc R
H9B H 0.3723 0.1228 0.3090 0.079 Uiso 1 1 calc R
H9C H 0.4650 0.1350 0.1979 0.079 Uiso 1 1 calc R
C10 C 0.0366(3) 0.0496(3) 0.1247(3) 0.0577(9) Uani 1 1 d .
H10A H 0.1103 0.0281 0.0883 0.087 Uiso 1 1 calc R
H10B H -0.0013 0.1149 0.0660 0.087 Uiso 1 1 calc R
H10C H -0.0130 -0.0220 0.1601 0.087 Uiso 1 1 calc R
C11 C 0.1171(3) -0.0299(3) 0.3626(3) 0.0513(8) Uani 1 1 d .
H11A H 0.1923 -0.0574 0.3350 0.077 Uiso 1 1 calc R
H11B H 0.0622 -0.0968 0.3912 0.077 Uiso 1 1 calc R
H11C H 0.1246 -0.0043 0.4254 0.077 Uiso 1 1 calc R
C12 C -0.0834(3) 0.1441(3) 0.3080(3) 0.0459(7) Uani 1 1 d .
H12A H -0.1393 0.0782 0.3288 0.055 Uiso 1 1 calc R
H12B H -0.0752 0.1565 0.3789 0.055 Uiso 1 1 calc R
C13 C -0.2458(2) 0.3495(3) 0.2785(3) 0.0411(7) Uani 1 1 d .
H13A H -0.2692 0.4291 0.2202 0.049 Uiso 1 1 calc R
C14 C -0.2085(3) 0.3772(3) 0.3755(3) 0.0485(8) Uani 1 1 d .
H14A H -0.1425 0.4336 0.3435 0.058 Uiso 1 1 calc R
H14B H -0.1831 0.3010 0.4350 0.058 Uiso 1 1 calc R
C15 C -0.3092(3) 0.4354(4) 0.4314(4) 0.0677(10) Uani 1 1 d .
H15A H -0.2848 0.4490 0.4963 0.081 Uiso 1 1 calc R
H15B H -0.3294 0.5155 0.3735 0.081 Uiso 1 1 calc R
C16 C -0.4154(4) 0.3537(5) 0.4764(4) 0.0829(13) Uani 1 1 d .
H16A H -0.3970 0.2757 0.5382 0.099 Uiso 1 1 calc R
H16B H -0.4792 0.3940 0.5099 0.099 Uiso 1 1 calc R
C17 C -0.4532(3) 0.3289(5) 0.3778(4) 0.0873(14) Uani 1 1 d .
H17A H -0.4764 0.4064 0.3183 0.105 Uiso 1 1 calc R
H17B H -0.5205 0.2744 0.4083 0.105 Uiso 1 1 calc R
C18 C -0.3528(3) 0.2685(4) 0.3223(4) 0.0670(11) Uani 1 1 d .
H18A H -0.3337 0.1880 0.3803 0.080 Uiso 1 1 calc R
H18B H -0.3771 0.2557 0.2569 0.080 Uiso 1 1 calc R
C19 C 0.1588(5) 0.2563(5) 0.4767(4) 0.0867(16) Uani 1 1 d .
H19A H 0.1537 0.2603 0.4015 0.104 Uiso 1 1 calc R
C20 C 0.2376(4) 0.1788(4) 0.5414(4) 0.0739(12) Uani 1 1 d .
H20A H 0.2867 0.1294 0.5099 0.089 Uiso 1 1 calc R
C21 C 0.2467(4) 0.1716(4) 0.6510(4) 0.0720(11) Uani 1 1 d .
C22 C 0.1756(4) 0.2433(4) 0.6934(4) 0.0736(12) Uani 1 1 d .
H22A H 0.1812 0.2404 0.7682 0.088 Uiso 1 1 calc R
C23 C 0.0951(4) 0.3210(4) 0.6308(5) 0.0802(13) Uani 1 1 d .
H23A H 0.0454 0.3691 0.6634 0.096 Uiso 1 1 calc R
C24 C 0.0871(4) 0.3284(4) 0.5232(5) 0.0841(14) Uani 1 1 d .
H24A H 0.0328 0.3825 0.4797 0.101 Uiso 1 1 calc R
C25 C 0.3325(6) 0.0856(6) 0.7210(7) 0.154(3) Uani 1 1 d .
H25A H 0.3262 0.0922 0.7962 0.231 Uiso 1 1 calc R
H25B H 0.4106 0.1069 0.6794 0.231 Uiso 1 1 calc R
H25C H 0.3163 0.0019 0.7330 0.231 Uiso 1 1 calc R

loop_
_atom_site_aniso_label
_atom_site_aniso_U_11
_atom_site_aniso_U_22
_atom_site_aniso_U_33
_atom_site_aniso_U_23
_atom_site_aniso_U_13
_atom_site_aniso_U_12
Cr1 0.0274(2) 0.0264(2) 0.0307(2) -0.00983(18) -0.00459(17) -0.00098(17)
Cl1 0.0329(4) 0.0315(3) 0.0354(3) -0.0142(3) -0.0070(3) 0.0031(3)
N1 0.0337(12) 0.0280(12) 0.0360(12) -0.0110(10) -0.0078(10) 0.0016(9)
S1 0.0318(4) 0.0304(4) 0.0373(4) -0.0137(3) -0.0064(3) -0.0031(3)
S2 0.0345(4) 0.0411(4) 0.0351(4) -0.0115(3) -0.0024(3) -0.0056(3)
Si1 0.0316(4) 0.0324(4) 0.0462(4) -0.0200(3) -0.0097(3) 0.0024(3)
Si2 0.0420(5) 0.0276(4) 0.0378(4) -0.0102(3) -0.0047(3) -0.0030(3)
C1 0.0317(15) 0.0302(14) 0.0471(16) -0.0175(12) -0.0048(12) -0.0017(11)
C2 0.0401(18) 0.0459(19) 0.079(2) -0.0344(17) 0.0053(16) -0.0118(14)
C3 0.053(2) 0.052(2) 0.122(4) -0.050(2) 0.016(2) -0.0194(18)
C4 0.075(3) 0.086(3) 0.136(4) -0.087(3) -0.014(3) -0.010(2)
C5 0.074(3) 0.063(2) 0.080(3) -0.051(2) -0.006(2) 0.001(2)
C6 0.060(2) 0.0435(18) 0.0529(19) -0.0270(15) -0.0128(16) 0.0037(15)
C7 0.0322(15) 0.0354(15) 0.0511(17) -0.0201(13) -0.0122(13) 0.0033(12)
C8 0.0358(17) 0.067(2) 0.064(2) -0.0406(18) -0.0027(15) -0.0017(15)
C9 0.0438(19) 0.0419(18) 0.075(2) -0.0228(17) -0.0209(17) 0.0091(14)
C10 0.072(2) 0.050(2) 0.059(2) -0.0265(17) -0.0117(18) -0.0145(17)
C11 0.060(2) 0.0324(16) 0.0503(19) -0.0061(14) -0.0048(16) 0.0022(14)
C12 0.0454(18) 0.0336(16) 0.0483(18) -0.0068(13) 0.0005(14) -0.0067(13)
C13 0.0290(15) 0.0488(18) 0.0401(16) -0.0140(13) 0.0010(12) -0.0010(13)
C14 0.0452(18) 0.056(2) 0.0438(17) -0.0206(15) -0.0032(14) -0.0018(15)
C15 0.069(3) 0.071(3) 0.065(2) -0.035(2) 0.0069(19) 0.000(2)
C16 0.066(3) 0.096(3) 0.081(3) -0.044(3) 0.029(2) -0.007(2)
C17 0.035(2) 0.130(4) 0.097(3) -0.050(3) 0.012(2) -0.013(2)
C18 0.0402(19) 0.098(3) 0.073(2) -0.047(2) 0.0079(17) -0.0239(19)
C19 0.116(4) 0.091(3) 0.051(2) -0.017(2) -0.010(3) -0.056(3)
C20 0.073(3) 0.073(3) 0.082(3) -0.045(2) 0.021(2) -0.026(2)
C21 0.073(3) 0.061(2) 0.081(3) -0.022(2) -0.019(2) -0.010(2)
C22 0.093(3) 0.074(3) 0.061(2) -0.033(2) -0.005(2) -0.022(3)
C23 0.072(3) 0.068(3) 0.109(4) -0.048(3) 0.002(3) -0.010(2)
C24 0.079(3) 0.058(3) 0.107(4) -0.011(3) -0.036(3) -0.015(2)
C25 0.129(6) 0.115(5) 0.204(8) -0.026(5) -0.088(6) 0.020(4)

loop_
_atom_type_symbol
_atom_type_description
_atom_type_scat_dispersion_real
_atom_type_scat_dispersion_imag
_atom_type_scat_source
C C 0.0033 0.0016 'International Tables Vol C Tables 4.2.6.8 and 6.1.1.4'
H H 0.0000 0.0000 'International Tables Vol C Tables 4.2.6.8 and 6.1.1.4'
N N 0.0061 0.0033 'International Tables Vol C Tables 4.2.6.8 and 6.1.1.4'
Si Si 0.0817 0.0704 'International Tables Vol C Tables 4.2.6.8 and 6.1.1.4'
S S 0.1246 0.1234 'International Tables Vol C Tables 4.2.6.8 and 6.1.1.4'
Cl Cl 0.1484 0.1585 'International Tables Vol C Tables 4.2.6.8 and 6.1.1.4'
Cr Cr 0.3209 0.6236 'International Tables Vol C Tables 4.2.6.8 and 6.1.1.4'

loop_
_geom_angle_atom_site_label_1
_geom_angle_atom_site_label_2
_geom_angle_atom_site_label_3
_geom_angle
_geom_angle_site_symmetry_3
N1 Cr1 Cl1 168.24(7) .
N1 Cr1 S1 89.26(7) .
Cl1 Cr1 S1 89.74(4) .
N1 Cr1 S2 89.92(7) .
Cl1 Cr1 S2 91.22(4) .
S1 Cr1 S2 178.88(3) .
N1 Cr1 Cl1 99.19(7) 2_565
Cl1 Cr1 Cl1 92.49(3) 2_565
S1 Cr1 Cl1 88.29(3) 2_565
S2 Cr1 Cl1 91.09(3) 2_565
Cr1 Cl1 Cr1 87.51(3) 2_565
Si1 N1 Si2 124.42(14) .
Si1 N1 Cr1 115.62(12) .
Si2 N1 Cr1 116.04(12) .
C7 S1 C1 107.61(14) .
C7 S1 Cr1 101.36(10) .
C1 S1 Cr1 111.67(9) .
C12 S2 C13 106.43(15) .
C12 S2 Cr1 99.49(11) .
C13 S2 Cr1 115.82(10) .
N1 Si1 C8 112.87(13) .
N1 Si1 C9 116.33(14) .
C8 Si1 C9 108.45(16) .
N1 Si1 C7 105.64(12) .
C8 Si1 C7 108.76(15) .
C9 Si1 C7 104.18(14) .
N1 Si2 C10 113.99(14) .
N1 Si2 C11 115.28(14) .
C10 Si2 C11 109.18(16) .
N1 Si2 C12 105.70(13) .
C10 Si2 C12 107.98(17) .
C11 Si2 C12 103.89(15) .
C6 C1 C2 112.9(3) .
C6 C1 S1 114.4(2) .
C2 C1 S1 110.4(2) .
C1 C2 C3 110.3(3) .
C4 C3 C2 110.8(3) .
C3 C4 C5 111.7(3) .
C4 C5 C6 110.8(3) .
C1 C6 C5 109.8(3) .
S1 C7 Si1 105.23(14) .
S2 C12 Si2 106.46(15) .
C14 C13 C18 111.5(3) .
C14 C13 S2 115.2(2) .
C18 C13 S2 109.9(2) .
C13 C14 C15 110.4(3) .
C16 C15 C14 111.2(3) .
C17 C16 C15 110.4(3) .
C16 C17 C18 110.2(3) .
C13 C18 C17 110.4(3) .
C24 C19 C20 119.1(4) .
C21 C20 C19 121.5(4) .
C22 C21 C20 117.9(4) .
C22 C21 C25 121.3(5) .
C20 C21 C25 120.8(5) .
C21 C22 C23 121.8(4) .
C24 C23 C22 120.1(4) .
C23 C24 C19 119.7(5) .

loop_
_geom_bond_atom_site_label_1
_geom_bond_atom_site_label_2
_geom_bond_distance
_geom_bond_site_symmetry_2
Cr1 N1 2.051(2) .
Cr1 Cl1 2.3679(11) .
Cr1 S1 2.4756(12) .
Cr1 S2 2.4788(12) .
Cr1 Cl1 2.7097(14) 2_565
Cl1 Cr1 2.7096(14) 2_565
N1 Si1 1.703(2) .
N1 Si2 1.706(2) .
S1 C7 1.803(3) .
S1 C1 1.832(3) .
S2 C12 1.797(3) .
S2 C13 1.830(3) .
Si1 C8 1.869(3) .
Si1 C9 1.877(3) .
Si1 C7 1.904(3) .
Si2 C10 1.865(3) .
Si2 C11 1.873(3) .
Si2 C12 1.901(3) .
C1 C6 1.510(4) .
C1 C2 1.515(4) .
C2 C3 1.523(5) .
C3 C4 1.497(6) .
C4 C5 1.523(6) .
C5 C6 1.530(4) .
C13 C14 1.516(4) .
C13 C18 1.521(4) .
C14 C15 1.528(5) .
C15 C16 1.517(6) .
C16 C17 1.519(6) .
C17 C18 1.538(6) .
C19 C24 1.376(7) .
C19 C20 1.368(7) .
C20 C21 1.369(6) .
C21 C22 1.341(6) .
C21 C25 1.494(7) .
C22 C23 1.372(6) .
C23 C24 1.340(7) .

loop_
_geom_torsion_atom_site_label_1
_geom_torsion_atom_site_label_2
_geom_torsion_atom_site_label_3
_geom_torsion_atom_site_label_4
_geom_torsion
_geom_torsion_site_symmetry_1
_geom_torsion_site_symmetry_4
N1 Cr1 Cl1 Cr1 173.4(3) . 2_565
S1 Cr1 Cl1 Cr1 88.28(3) . 2_565
S2 Cr1 Cl1 Cr1 -91.14(3) . 2_565
Cl1 Cr1 Cl1 Cr1 -0.001(2) 2_565 2_565
Cl1 Cr1 N1 Si1 -98.3(3) . .
S1 Cr1 N1 Si1 -13.16(12) . .
S2 Cr1 N1 Si1 166.08(12) . .
Cl1 Cr1 N1 Si1 74.99(12) 2_565 .
Cl1 Cr1 N1 Si2 103.0(3) . .
S1 Cr1 N1 Si2 -171.89(12) . .
S2 Cr1 N1 Si2 7.35(12) . .
Cl1 Cr1 N1 Si2 -83.74(12) 2_565 .
N1 Cr1 S1 C7 -17.33(12) . .
Cl1 Cr1 S1 C7 150.96(10) . .
S2 Cr1 S1 C7 -60.4(15) . .
Cl1 Cr1 S1 C7 -116.55(10) 2_565 .
N1 Cr1 S1 C1 -131.66(12) . .
Cl1 Cr1 S1 C1 36.63(10) . .
S2 Cr1 S1 C1 -174.7(15) . .
Cl1 Cr1 S1 C1 129.12(10) 2_565 .
N1 Cr1 S2 C12 21.67(13) . .
Cl1 Cr1 S2 C12 -146.63(12) . .
S1 Cr1 S2 C12 64.7(15) . .
Cl1 Cr1 S2 C12 120.86(12) 2_565 .
N1 Cr1 S2 C13 135.21(13) . .
Cl1 Cr1 S2 C13 -33.09(11) . .
S1 Cr1 S2 C13 178(100) . .
Cl1 Cr1 S2 C13 -125.60(11) 2_565 .
Si2 N1 Si1 C8 76.9(2) . .
Cr1 N1 Si1 C8 -79.79(17) . .
Si2 N1 Si1 C9 -49.4(2) . .
Cr1 N1 Si1 C9 153.91(14) . .
Si2 N1 Si1 C7 -164.34(15) . .
Cr1 N1 Si1 C7 38.92(16) . .
Si1 N1 Si2 C10 -71.5(2) . .
Cr1 N1 Si2 C10 85.18(18) . .
Si1 N1 Si2 C11 56.0(2) . .
Cr1 N1 Si2 C11 -147.38(15) . .
Si1 N1 Si2 C12 170.10(16) . .
Cr1 N1 Si2 C12 -33.26(17) . .
C7 S1 C1 C6 -50.8(3) . .
Cr1 S1 C1 C6 59.6(2) . .
C7 S1 C1 C2 77.7(3) . .
Cr1 S1 C1 C2 -171.9(2) . .
C6 C1 C2 C3 -55.8(4) . .
S1 C1 C2 C3 174.8(3) . .
C1 C2 C3 C4 55.5(4) . .
C2 C3 C4 C5 -56.9(5) . .
C3 C4 C5 C6 56.8(5) . .
C2 C1 C6 C5 55.5(4) . .
S1 C1 C6 C5 -177.2(2) . .
C4 C5 C6 C1 -54.9(4) . .
C1 S1 C7 Si1 156.41(13) . .
Cr1 S1 C7 Si1 39.09(15) . .
N1 Si1 C7 S1 -51.46(17) . .
C8 Si1 C7 S1 69.95(18) . .
C9 Si1 C7 S1 -174.54(16) . .
C13 S2 C12 Si2 -162.44(15) . .
Cr1 S2 C12 Si2 -41.80(16) . .
N1 Si2 C12 S2 50.82(19) . .
C10 Si2 C12 S2 -71.5(2) . .
C11 Si2 C12 S2 172.59(17) . .
C12 S2 C13 C14 58.5(3) . .
Cr1 S2 C13 C14 -51.0(3) . .
C12 S2 C13 C18 -68.5(3) . .
Cr1 S2 C13 C18 -177.9(2) . .
C18 C13 C14 C15 -55.7(4) . .
S2 C13 C14 C15 178.1(2) . .
C13 C14 C15 C16 56.3(4) . .
C14 C15 C16 C17 -57.7(5) . .
C15 C16 C17 C18 57.9(5) . .
C14 C13 C18 C17 56.4(4) . .
S2 C13 C18 C17 -174.6(3) . .
C16 C17 C18 C13 -57.1(5) . .
C24 C19 C20 C21 -0.1(6) . .
C19 C20 C21 C22 -0.1(6) . .
C19 C20 C21 C25 179.5(5) . .
C20 C21 C22 C23 0.8(6) . .
C25 C21 C22 C23 -178.8(5) . .
C21 C22 C23 C24 -1.2(7) . .
C22 C23 C24 C19 1.0(6) . .
C20 C19 C24 C23 -0.4(6) . .
